data_4134539
loop_
_publ_author_name
'Konrad, David B.'
'Savasci, G\"okcen'
'Allmendinger, Lars'
'Trauner, Dirk'
'Ochsenfeld, Christian'
'Ali, Ahmed M.'

_publ_section_title
;
 Computational Design and Synthesis of a Deeply Red-Shifted and Bistable
 Azobenzene
;
_journal_name_full 'Journal of the American Chemical Society'
_journal_paper_doi 10.1021/jacs.9b10430
_journal_year 2020
_chemical_formula_moiety 'C12 H6 Cl2 F2 N2'
_chemical_formula_sum 'C12 H6 Cl2 F2 N2'
_chemical_formula_weight 287.09
_chemical_name_common 3-23
_space_group_crystal_system monoclinic
_space_group_IT_number 14
_space_group_name_Hall '-P 2yn'
_space_group_name_H-M_alt 'P 1 21/n 1'
_atom_sites_solution_hydrogens geom
_audit_block_code C12H6Cl2F2N2_xv135_wanner
_audit_creation_method 'APEX3 v2018.7-2'
_audit_update_record 04-Mar-19
_cell_angle_alpha 90
_cell_angle_beta 113.794(8)
_cell_angle_gamma 90
_cell_formula_units_Z 2
_cell_length_a 11.806(3)
_cell_length_b 3.8446(10)
_cell_length_c 13.595(4)
_cell_measurement_reflns_used 2841
_cell_measurement_temperature 108.(2)
_cell_measurement_theta_max 25.0320
_cell_measurement_theta_min 2.9581
_cell_volume 564.6(3)
_computing_cell_refinement 'SAINT V8.38A (Bruker AXS Inc., 2017)'
_computing_data_collection 'APEX3 v2016.5-0, Bruker AXS (2016)'
_computing_data_reduction 'SAINT V8.38A (Bruker AXS Inc., 2017)'
_computing_molecular_graphics 'shelXle (C.B. Huebschle, rev 924)'
_computing_structure_refinement 'SHELXL-2018/3 (Sheldrick, 2018)'
_computing_structure_solution 'XT, VERSION 2014/5'
_diffrn_ambient_temperature 108.(2)
_diffrn_detector_area_resol_mean 7.3910
_diffrn_measured_fraction_theta_full 0.941
_diffrn_measured_fraction_theta_max 0.943
_diffrn_measurement_device 'fixed-chi three-circle diffractometer'
_diffrn_measurement_device_type 'Bruker D8 Venture TXS'
_diffrn_measurement_method 'mix of phi and omega scans'
_diffrn_radiation_monochromator 'focusing mirrors'
_diffrn_radiation_type MoK\a
_diffrn_radiation_wavelength 0.71073
_diffrn_reflns_av_R_equivalents 0.0504
_diffrn_reflns_av_unetI/netI 0.0433
_diffrn_reflns_Laue_measured_fraction_full 0.941
_diffrn_reflns_Laue_measured_fraction_max 0.943
_diffrn_reflns_limit_h_max 12
_diffrn_reflns_limit_h_min -14
_diffrn_reflns_limit_k_max 4
_diffrn_reflns_limit_k_min 0
_diffrn_reflns_limit_l_max 16
_diffrn_reflns_limit_l_min 0
_diffrn_reflns_number 951
_diffrn_reflns_point_group_measured_fraction_full 0.941
_diffrn_reflns_point_group_measured_fraction_max 0.943
_diffrn_reflns_theta_full 25.061
_diffrn_reflns_theta_max 25.061
_diffrn_reflns_theta_min 3.275
_diffrn_source 'rotating anode (TXS)'
_diffrn_source_current 50
_diffrn_source_power 2.5
_diffrn_source_type 'Bruker TXS'
_diffrn_source_voltage 50
_exptl_absorpt_coefficient_mu 0.581
_exptl_absorpt_correction_T_max 0.99
_exptl_absorpt_correction_T_min 0.89
_exptl_absorpt_correction_type multi-scan
_exptl_absorpt_process_details 'TWINABS - Bruker AXS scaling for twinned crystals - Version 2012/1'
_exptl_crystal_colour orange
_exptl_crystal_density_diffrn 1.689
_exptl_crystal_density_method 'not measured'
_exptl_crystal_description platelet
_exptl_crystal_F_000 288
_exptl_crystal_size_max 0.060
_exptl_crystal_size_mid 0.030
_exptl_crystal_size_min 0.010
_refine_diff_density_max 0.579
_refine_diff_density_min -0.381
_refine_diff_density_rms 0.100
_refine_ls_extinction_method none
_refine_ls_goodness_of_fit_ref 1.225
_refine_ls_hydrogen_treatment constr
_refine_ls_matrix_type full
_refine_ls_number_parameters 83
_refine_ls_number_reflns 951
_refine_ls_number_restraints 0
_refine_ls_restrained_S_all 1.225
_refine_ls_R_factor_all 0.0579
_refine_ls_R_factor_gt 0.0514
_refine_ls_shift/su_max 0.000
_refine_ls_shift/su_mean 0.000
_refine_ls_structure_factor_coef Fsqd
_refine_ls_weighting_details 'w=1/[\s^2^(Fo^2^)+(0.0218P)^2^+1.7717P] where P=(Fo^2^+2Fc^2^)/3'
_refine_ls_weighting_scheme calc
_refine_ls_wR_factor_gt 0.1080
_refine_ls_wR_factor_ref 0.1112
_reflns_Friedel_coverage 0.000
_reflns_number_gt 884
_reflns_number_total 951
_reflns_threshold_expression 'I > 2\s(I)'
_cod_data_source_file ja9b10430_si_003.cif
_cod_data_source_block xv135
_cod_depositor_comments
;
The following automatic conversions were performed:

data item '_exptl_absorpt_correction_type' value 'Multi-Scan' was
changed to 'multi-scan' in accordance with the
/home/data/users/saulius/crontab/automatic-downloads/rss-feeds/ACS/lib/dictionaries/cif_core.dic
dictionary named 'cif_core.dic' version 2.4.2 last updated on
2011-04-26.

Automatic conversion script
Id: cif_fix_values 7556 2019-12-06 15:28:31Z antanas 
;
_cod_database_code 4134539
_shelx_estimated_absorpt_t_min 0.966
_shelx_estimated_absorpt_t_max 0.994
_shelx_space_group_comment
;
The symmetry employed for this shelxl refinement is uniquely defined
by the following loop, which should always be used as a source of
symmetry information in preference to the above space-group names.
They are only intended as comments.
;

loop_
_space_group_symop_operation_xyz
'x, y, z'
'-x+1/2, y+1/2, -z+1/2'
'-x, -y, -z'
'x-1/2, -y-1/2, z-1/2'

loop_
_atom_site_label
_atom_site_type_symbol
_atom_site_fract_x
_atom_site_fract_y
_atom_site_fract_z
_atom_site_U_iso_or_equiv
_atom_site_adp_type
_atom_site_occupancy
_atom_site_site_symmetry_order
_atom_site_calc_flag
_atom_site_refinement_flags_posn
_atom_site_refinement_flags_adp
_atom_site_refinement_flags_occupancy
_atom_site_disorder_assembly
_atom_site_disorder_group
Cl1 Cl 0.75185(12) 0.2838(4) 0.44040(11) 0.0210(3) Uani 1 1 d . . . . .
F1 F 0.3276(3) 0.8288(8) 0.3312(2) 0.0237(8) Uani 1 1 d . . . . .
N1 N 0.5475(4) 0.5312(11) 0.4917(3) 0.0155(10) Uani 1 1 d . . . . .
C1 C 0.5232(5) 0.5615(13) 0.3803(4) 0.0162(11) Uani 1 1 d . . . . .
C2 C 0.6153(5) 0.4619(13) 0.3460(4) 0.0166(12) Uani 1 1 d . . . . .
C3 C 0.6022(5) 0.4978(14) 0.2410(4) 0.0169(12) Uani 1 1 d . . . . .
H3 H 0.665821 0.422944 0.219961 0.020 Uiso 1 1 calc R U . . .
C4 C 0.4940(5) 0.6458(13) 0.1665(4) 0.0193(12) Uani 1 1 d . . . . .
H4 H 0.484404 0.675030 0.094131 0.023 Uiso 1 1 calc R U . . .
C5 C 0.4006(5) 0.7506(16) 0.1961(4) 0.0199(12) Uani 1 1 d . . . . .
H5 H 0.326707 0.850025 0.144768 0.024 Uiso 1 1 calc R U . . .
C6 C 0.4163(4) 0.7082(14) 0.3020(4) 0.0171(11) Uani 1 1 d . . . . .

loop_
_atom_site_aniso_label
_atom_site_aniso_U_11
_atom_site_aniso_U_22
_atom_site_aniso_U_33
_atom_site_aniso_U_23
_atom_site_aniso_U_13
_atom_site_aniso_U_12
Cl1 0.0184(7) 0.0244(7) 0.0169(7) 0.0009(6) 0.0037(4) 0.0060(6)
F1 0.0201(19) 0.029(2) 0.0214(18) 0.0038(15) 0.0077(13) 0.0069(14)
N1 0.020(2) 0.011(2) 0.014(2) 0.0030(19) 0.0049(19) 0.002(2)
C1 0.019(3) 0.015(3) 0.014(3) 0.002(2) 0.006(2) -0.004(2)
C2 0.018(3) 0.009(3) 0.019(3) -0.004(2) 0.003(2) -0.002(2)
C3 0.019(3) 0.013(3) 0.022(3) -0.001(2) 0.012(2) -0.004(2)
C4 0.027(3) 0.021(3) 0.013(3) -0.001(2) 0.010(2) -0.004(2)
C5 0.017(3) 0.015(3) 0.020(3) 0.002(3) 0.000(2) -0.004(3)
C6 0.013(2) 0.013(3) 0.021(3) -0.007(2) 0.003(2) -0.006(2)

loop_
_atom_type_symbol
_atom_type_description
_atom_type_scat_dispersion_real
_atom_type_scat_dispersion_imag
_atom_type_scat_source
C C 0.0033 0.0016 'International Tables Vol C Tables 4.2.6.8 and 6.1.1.4'
H H 0.0000 0.0000 'International Tables Vol C Tables 4.2.6.8 and 6.1.1.4'
Cl Cl 0.1484 0.1585 'International Tables Vol C Tables 4.2.6.8 and 6.1.1.4'
F F 0.0171 0.0103 'International Tables Vol C Tables 4.2.6.8 and 6.1.1.4'
N N 0.0061 0.0033 'International Tables Vol C Tables 4.2.6.8 and 6.1.1.4'

loop_
_geom_angle_atom_site_label_1
_geom_angle_atom_site_label_2
_geom_angle_atom_site_label_3
_geom_angle
_geom_angle_site_symmetry_1
_geom_angle_site_symmetry_3
_geom_angle_publ_flag
N1 N1 C1 113.3(5) 3_666 . ?
C2 C1 C6 116.1(5) . . ?
C2 C1 N1 118.7(5) . . ?
C6 C1 N1 125.0(4) . . ?
C3 C2 C1 122.7(5) . . ?
C3 C2 Cl1 119.0(4) . . ?
C1 C2 Cl1 118.3(4) . . ?
C2 C3 C4 118.8(5) . . ?
C2 C3 H3 120.6 . . ?
C4 C3 H3 120.6 . . ?
C5 C4 C3 120.9(5) . . ?
C5 C4 H4 119.5 . . ?
C3 C4 H4 119.5 . . ?
C4 C5 C6 118.8(5) . . ?
C4 C5 H5 120.6 . . ?
C6 C5 H5 120.6 . . ?
F1 C6 C5 118.3(4) . . ?
F1 C6 C1 119.0(4) . . ?
C5 C6 C1 122.7(5) . . ?

loop_
_geom_bond_atom_site_label_1
_geom_bond_atom_site_label_2
_geom_bond_distance
_geom_bond_site_symmetry_2
_geom_bond_publ_flag
Cl1 C2 1.745(6) . ?
F1 C6 1.344(6) . ?
N1 N1 1.254(8) 3_666 ?
N1 C1 1.427(7) . ?
C1 C2 1.399(7) . ?
C1 C6 1.400(8) . ?
C2 C3 1.379(7) . ?
C3 C4 1.392(7) . ?
C3 H3 0.9500 . ?
C4 C5 1.378(8) . ?
C4 H4 0.9500 . ?
C5 C6 1.385(7) . ?
C5 H5 0.9500 . ?

loop_
_geom_torsion_atom_site_label_1
_geom_torsion_atom_site_label_2
_geom_torsion_atom_site_label_3
_geom_torsion_atom_site_label_4
_geom_torsion
_geom_torsion_site_symmetry_1
_geom_torsion_site_symmetry_2
_geom_torsion_site_symmetry_3
_geom_torsion_site_symmetry_4
_geom_torsion_publ_flag
N1 N1 C1 C2 -149.0(5) 3_666 . . . ?
N1 N1 C1 C6 35.8(9) 3_666 . . . ?
C6 C1 C2 C3 -1.2(8) . . . . ?
N1 C1 C2 C3 -176.8(5) . . . . ?
C6 C1 C2 Cl1 179.0(4) . . . . ?
N1 C1 C2 Cl1 3.4(7) . . . . ?
C1 C2 C3 C4 1.4(8) . . . . ?
Cl1 C2 C3 C4 -178.9(4) . . . . ?
C2 C3 C4 C5 -0.9(8) . . . . ?
C3 C4 C5 C6 0.4(8) . . . . ?
C4 C5 C6 F1 176.4(5) . . . . ?
C4 C5 C6 C1 -0.3(8) . . . . ?
C2 C1 C6 F1 -176.0(4) . . . . ?
N1 C1 C6 F1 -0.7(8) . . . . ?
C2 C1 C6 C5 0.7(8) . . . . ?
N1 C1 C6 C5 176.0(5) . . . . ?
